data_7114372
loop_
_publ_author_name
'Baker, Robert J.'
'Farley, Robert D.'
'Jones, Cameron'
'Kloth, Marc'
'Murphy, Damien M.'

_publ_section_title
;
 Synthesis and characterisation of the first carbene and
 diazabutadiene--indium(ii) complexesElectronic supplementary information
 (ESI) available: synthetic details. See
 http://www.rsc.org/suppdata/cc/b2/b202532a/
;
_journal_issue 11
_journal_name_full 'Chemical Communications'
_journal_page_first 1196
_journal_paper_doi 10.1039/b202532a
_journal_year 2002
_chemical_formula_sum 'C78 H108 Cl2 In2 N6'
_chemical_formula_weight 1430.24
_chemical_name_systematic
;
?
;
_space_group_IT_number 2
_symmetry_cell_setting triclinic
_symmetry_space_group_name_Hall '-P 1'
_symmetry_space_group_name_H-M 'P -1'
_atom_sites_solution_hydrogens geom
_atom_sites_solution_primary direct
_atom_sites_solution_secondary difmap
_audit_creation_method SHELXL-97
_cell_angle_alpha 69.33(3)
_cell_angle_beta 64.94(3)
_cell_angle_gamma 77.37(3)
_cell_formula_units_Z 1
_cell_length_a 12.301(3)
_cell_length_b 13.135(3)
_cell_length_c 13.761(3)
_cell_measurement_temperature 150(2)
_cell_volume 1878.2(9)
_computing_structure_refinement 'SHELXL-97 (Sheldrick, 1997)'
_computing_structure_solution 'SHELXS-97 (Sheldrick, 1990)'
_diffrn_ambient_temperature 293(2)
_diffrn_measured_fraction_theta_full 0.989
_diffrn_measured_fraction_theta_max 0.989
_diffrn_measurement_device_type 'Nonius Kappa CCD'
_diffrn_radiation_monochromator graphite
_diffrn_radiation_source 'fine-focus sealed tube'
_diffrn_radiation_type MoK\a
_diffrn_radiation_wavelength 0.71073
_diffrn_reflns_av_R_equivalents 0.0573
_diffrn_reflns_av_sigmaI/netI 0.0525
_diffrn_reflns_limit_h_max 15
_diffrn_reflns_limit_h_min -15
_diffrn_reflns_limit_k_max 17
_diffrn_reflns_limit_k_min -17
_diffrn_reflns_limit_l_max 17
_diffrn_reflns_limit_l_min -17
_diffrn_reflns_number 33112
_diffrn_reflns_theta_full 27.53
_diffrn_reflns_theta_max 27.53
_diffrn_reflns_theta_min 2.94
_exptl_absorpt_coefficient_mu 0.729
_exptl_absorpt_correction_T_max 0.92
_exptl_absorpt_correction_T_min 0.88
_exptl_absorpt_correction_type 'sortav (Blessing 1995)'
_exptl_crystal_colour red
_exptl_crystal_density_diffrn 1.265
_exptl_crystal_density_method 'not measured'
_exptl_crystal_description plate
_exptl_crystal_F_000 750
_exptl_crystal_size_max 0.20
_exptl_crystal_size_mid 0.15
_exptl_crystal_size_min 0.07
_refine_diff_density_max 0.757
_refine_diff_density_min -0.687
_refine_diff_density_rms 0.097
_refine_ls_extinction_method none
_refine_ls_goodness_of_fit_ref 1.056
_refine_ls_hydrogen_treatment mixed
_refine_ls_matrix_type full
_refine_ls_number_parameters 409
_refine_ls_number_reflns 8542
_refine_ls_number_restraints 0
_refine_ls_restrained_S_all 1.056
_refine_ls_R_factor_all 0.0519
_refine_ls_R_factor_gt 0.0408
_refine_ls_shift/su_max 0.001
_refine_ls_shift/su_mean 0.000
_refine_ls_structure_factor_coef Fsqd
_refine_ls_weighting_details 'calc w=1/[\s^2^(Fo^2^)+(0.0255P)^2^+3.2301P] where P=(Fo^2^+2Fc^2^)/3'
_refine_ls_weighting_scheme calc
_refine_ls_wR_factor_gt 0.0888
_refine_ls_wR_factor_ref 0.0931
_reflns_number_gt 7348
_reflns_number_total 8542
_reflns_threshold_expression >2sigma(I)
_cod_data_source_file b202532a.txt
_cod_data_source_block cmpd6.CIF
_cod_original_cell_volume 1878.2(7)
_cod_original_sg_symbol_H-M P-1
_cod_database_code 7114372

loop_
_symmetry_equiv_pos_as_xyz
'x, y, z'
'-x, -y, -z'

loop_
_atom_site_label
_atom_site_type_symbol
_atom_site_fract_x
_atom_site_fract_y
_atom_site_fract_z
_atom_site_U_iso_or_equiv
_atom_site_adp_type
_atom_site_occupancy
_atom_site_symmetry_multiplicity
_atom_site_calc_flag
_atom_site_refinement_flags
In1 In 0.527133(18) 0.105723(16) 0.463548(17) 0.01974(7) Uani 1 1 d .
Cl1 Cl 0.57619(7) 0.17184(6) 0.58147(6) 0.02843(17) Uani 1 1 d .
N1 N 0.4137(2) 0.23879(19) 0.3983(2) 0.0217(5) Uani 1 1 d .
N2 N 0.6532(2) 0.17781(19) 0.29564(19) 0.0202(5) Uani 1 1 d .
N3 N 0.4098(2) 0.6215(2) 0.0103(2) 0.0229(5) Uani 1 1 d .
C1 C 0.4759(3) 0.2944(2) 0.2947(3) 0.0266(7) Uani 1 1 d .
H1 H 0.4385 0.3543 0.2562 0.032 Uiso 1 1 calc R
C2 C 0.5988(3) 0.2636(2) 0.2419(3) 0.0263(7) Uani 1 1 d .
H2 H 0.6421 0.3035 0.1689 0.032 Uiso 1 1 calc R
C3 C 0.2892(3) 0.2753(2) 0.4498(2) 0.0220(6) Uani 1 1 d .
C4 C 0.2593(3) 0.3718(2) 0.4816(2) 0.0232(6) Uani 1 1 d .
C5 C 0.1372(3) 0.4035(3) 0.5307(3) 0.0279(7) Uani 1 1 d .
H5 H 0.1151 0.4669 0.5523 0.034 Uiso 1 1 calc R
C6 C 0.0492(3) 0.3434(3) 0.5477(3) 0.0301(7) Uani 1 1 d .
H6 H -0.0315 0.3669 0.5796 0.036 Uiso 1 1 calc R
C7 C 0.0798(3) 0.2480(3) 0.5175(3) 0.0291(7) Uani 1 1 d .
H7 H 0.0195 0.2074 0.5299 0.035 Uiso 1 1 calc R
C8 C 0.4753(3) 0.5366(2) 0.0353(2) 0.0229(6) Uani 1 1 d .
H8 H 0.4924 0.5203 0.0991 0.028 Uiso 1 1 calc R
C39 C 0.2001(3) 0.2120(3) 0.4688(3) 0.0259(6) Uani 1 1 d .
C9 C 0.3523(3) 0.4401(2) 0.4689(3) 0.0267(7) Uani 1 1 d .
H9 H 0.4324 0.4066 0.4328 0.032 Uiso 1 1 calc R
C10 C 0.3412(4) 0.5564(3) 0.3942(3) 0.0416(9) Uani 1 1 d .
H10A H 0.3525 0.5547 0.3213 0.062 Uiso 1 1 calc R
H10B H 0.4013 0.5974 0.3870 0.062 Uiso 1 1 calc R
H10C H 0.2627 0.5904 0.4272 0.062 Uiso 1 1 calc R
C11 C 0.3414(3) 0.4402(3) 0.5831(3) 0.0367(8) Uani 1 1 d .
H11A H 0.3968 0.4879 0.5732 0.055 Uiso 1 1 calc R
H11B H 0.3598 0.3675 0.6248 0.055 Uiso 1 1 calc R
H11C H 0.2607 0.4654 0.6234 0.055 Uiso 1 1 calc R
C12 C 0.2324(3) 0.1085(3) 0.4331(3) 0.0323(7) Uani 1 1 d .
H12 H 0.3100 0.0768 0.4393 0.039 Uiso 1 1 calc R
C13 C 0.1436(4) 0.0221(3) 0.5080(4) 0.0590(12) Uani 1 1 d .
H13A H 0.1301 0.0101 0.5851 0.088 Uiso 1 1 calc R
H13B H 0.1756 -0.0448 0.4888 0.088 Uiso 1 1 calc R
H13C H 0.0688 0.0465 0.4975 0.088 Uiso 1 1 calc R
C14 C 0.2508(6) 0.1339(4) 0.3126(4) 0.0837(18) Uani 1 1 d .
H14A H 0.2890 0.0709 0.2874 0.126 Uiso 1 1 calc R
H14B H 0.3008 0.1936 0.2681 0.126 Uiso 1 1 calc R
H14C H 0.1742 0.1536 0.3050 0.126 Uiso 1 1 calc R
C15 C 0.7797(2) 0.1480(2) 0.2402(2) 0.0202(6) Uani 1 1 d .
C16 C 0.8115(3) 0.0524(2) 0.2066(2) 0.0219(6) Uani 1 1 d .
C17 C 0.9338(3) 0.0235(3) 0.1546(3) 0.0285(7) Uani 1 1 d .
H17 H 0.9571 -0.0388 0.1308 0.034 Uiso 1 1 calc R
C18 C 1.0206(3) 0.0854(3) 0.1380(3) 0.0335(8) Uani 1 1 d .
H18 H 1.1017 0.0647 0.1034 0.040 Uiso 1 1 calc R
C19 C 0.9874(3) 0.1779(3) 0.1725(3) 0.0327(7) Uani 1 1 d .
H19 H 1.0469 0.2192 0.1605 0.039 Uiso 1 1 calc R
C20 C 0.8669(3) 0.2116(2) 0.2250(3) 0.0253(6) Uani 1 1 d .
C21 C 0.7152(3) -0.0129(2) 0.2214(3) 0.0260(6) Uani 1 1 d .
H21 H 0.6493 -0.0117 0.2932 0.031 Uiso 1 1 calc R
C22 C 0.6634(4) 0.0394(3) 0.1307(3) 0.0422(9) Uani 1 1 d .
H22A H 0.6336 0.1135 0.1301 0.063 Uiso 1 1 calc R
H22B H 0.5986 -0.0007 0.1458 0.063 Uiso 1 1 calc R
H22C H 0.7251 0.0386 0.0589 0.063 Uiso 1 1 calc R
C23 C 0.7574(3) -0.1331(3) 0.2281(3) 0.0381(8) Uani 1 1 d .
H23A H 0.8149 -0.1383 0.1560 0.057 Uiso 1 1 calc R
H23B H 0.6895 -0.1725 0.2500 0.057 Uiso 1 1 calc R
H23C H 0.7940 -0.1639 0.2826 0.057 Uiso 1 1 calc R
C24 C 0.8351(3) 0.3131(3) 0.2638(3) 0.0298(7) Uani 1 1 d .
H24 H 0.7479 0.3188 0.3059 0.036 Uiso 1 1 calc R
C25 C 0.8970(4) 0.3046(3) 0.3427(3) 0.0415(9) Uani 1 1 d .
H25A H 0.9828 0.2982 0.3036 0.062 Uiso 1 1 calc R
H25B H 0.8733 0.2413 0.4066 0.062 Uiso 1 1 calc R
H25C H 0.8738 0.3688 0.3673 0.062 Uiso 1 1 calc R
C26 C 0.8662(4) 0.4160(3) 0.1637(3) 0.0437(9) Uani 1 1 d .
H26A H 0.9511 0.4118 0.1201 0.066 Uiso 1 1 calc R
H26B H 0.8443 0.4790 0.1902 0.066 Uiso 1 1 calc R
H26C H 0.8228 0.4220 0.1179 0.066 Uiso 1 1 calc R
C27 C 0.3608(3) 0.6920(2) 0.0801(2) 0.0209(6) Uani 1 1 d .
C28 C 0.4336(3) 0.7501(2) 0.0936(2) 0.0243(6) Uani 1 1 d .
C29 C 0.3758(3) 0.8193(3) 0.1611(3) 0.0314(7) Uani 1 1 d .
H29 H 0.4219 0.8572 0.1735 0.038 Uiso 1 1 calc R
C30 C 0.2521(3) 0.8326(3) 0.2097(3) 0.0376(8) Uani 1 1 d .
H30 H 0.2158 0.8791 0.2544 0.045 Uiso 1 1 calc R
C31 C 0.1816(3) 0.7770(3) 0.1923(3) 0.0318(7) Uani 1 1 d .
H31 H 0.0982 0.7876 0.2244 0.038 Uiso 1 1 calc R
C32 C 0.2339(3) 0.7056(2) 0.1275(2) 0.0250(6) Uani 1 1 d .
C33 C 0.5704(3) 0.7423(3) 0.0372(3) 0.0305(7) Uani 1 1 d .
H33 H 0.5935 0.7028 -0.0181 0.037 Uiso 1 1 calc R
C34 C 0.6283(4) 0.6776(4) 0.1228(4) 0.0573(11) Uani 1 1 d .
H34A H 0.6044 0.7131 0.1797 0.086 Uiso 1 1 calc R
H34B H 0.7144 0.6741 0.0854 0.086 Uiso 1 1 calc R
H34C H 0.6025 0.6049 0.1568 0.086 Uiso 1 1 calc R
C35 C 0.6186(3) 0.8552(3) -0.0251(3) 0.0426(9) Uani 1 1 d .
H35A H 0.5785 0.8962 -0.0753 0.064 Uiso 1 1 calc R
H35B H 0.7036 0.8472 -0.0673 0.064 Uiso 1 1 calc R
H35C H 0.6040 0.8930 0.0281 0.064 Uiso 1 1 calc R
C36 C 0.1605(3) 0.6387(3) 0.1114(3) 0.0301(7) Uani 1 1 d .
H36 H 0.2043 0.6301 0.0360 0.036 Uiso 1 1 calc R
C37 C 0.0351(3) 0.6926(3) 0.1175(4) 0.0466(10) Uani 1 1 d .
H37A H -0.0122 0.6982 0.1919 0.070 Uiso 1 1 calc R
H37B H -0.0034 0.6492 0.0998 0.070 Uiso 1 1 calc R
H37C H 0.0423 0.7642 0.0646 0.070 Uiso 1 1 calc R
C38 C 0.1508(3) 0.5240(3) 0.1952(3) 0.0406(8) Uani 1 1 d .
H38A H 0.2300 0.4899 0.1886 0.061 Uiso 1 1 calc R
H38B H 0.1099 0.4811 0.1793 0.061 Uiso 1 1 calc R
H38C H 0.1063 0.5291 0.2701 0.061 Uiso 1 1 calc R

loop_
_atom_site_aniso_label
_atom_site_aniso_U_11
_atom_site_aniso_U_22
_atom_site_aniso_U_33
_atom_site_aniso_U_23
_atom_site_aniso_U_13
_atom_site_aniso_U_12
In1 0.01971(11) 0.01803(10) 0.01982(11) -0.00592(8) -0.00698(8) 0.00114(7)
Cl1 0.0328(4) 0.0323(4) 0.0277(4) -0.0142(3) -0.0146(3) -0.0016(3)
N1 0.0201(12) 0.0204(12) 0.0240(12) -0.0083(10) -0.0087(10) 0.0029(10)
N2 0.0184(12) 0.0224(12) 0.0178(11) -0.0095(10) -0.0020(10) -0.0022(10)
N3 0.0248(13) 0.0247(13) 0.0229(12) -0.0136(11) -0.0083(11) 0.0004(10)
C1 0.0277(17) 0.0231(15) 0.0238(15) -0.0002(12) -0.0125(13) 0.0024(13)
C2 0.0235(16) 0.0264(16) 0.0225(15) -0.0039(12) -0.0054(13) -0.0015(13)
C3 0.0178(14) 0.0250(15) 0.0212(14) -0.0078(12) -0.0056(12) 0.0004(12)
C4 0.0215(15) 0.0236(15) 0.0200(14) -0.0055(12) -0.0052(12) -0.0002(12)
C5 0.0243(16) 0.0247(15) 0.0272(16) -0.0103(13) -0.0051(13) 0.0074(13)
C6 0.0159(15) 0.0344(17) 0.0295(16) -0.0082(14) -0.0036(13) 0.0061(13)
C7 0.0151(15) 0.0331(17) 0.0348(17) -0.0067(14) -0.0073(13) -0.0039(13)
C8 0.0239(15) 0.0249(15) 0.0211(14) -0.0097(12) -0.0082(12) 0.0001(12)
C39 0.0213(15) 0.0274(16) 0.0278(16) -0.0081(13) -0.0101(13) 0.0019(12)
C9 0.0251(16) 0.0265(16) 0.0275(16) -0.0116(13) -0.0071(13) 0.0002(13)
C10 0.051(2) 0.0338(19) 0.039(2) -0.0016(16) -0.0195(18) -0.0118(17)
C11 0.044(2) 0.0358(19) 0.0361(19) -0.0125(15) -0.0201(17) -0.0021(16)
C12 0.0224(16) 0.0335(18) 0.047(2) -0.0184(16) -0.0154(15) 0.0020(13)
C13 0.053(3) 0.043(2) 0.084(3) -0.026(2) -0.018(2) -0.014(2)
C14 0.144(6) 0.061(3) 0.050(3) -0.031(2) -0.037(3) 0.010(3)
C15 0.0160(14) 0.0223(14) 0.0204(14) -0.0090(12) -0.0043(11) 0.0014(11)
C16 0.0209(15) 0.0228(14) 0.0215(14) -0.0111(12) -0.0050(12) 0.0005(12)
C17 0.0236(16) 0.0295(16) 0.0318(17) -0.0181(14) -0.0062(14) 0.0053(13)
C18 0.0138(15) 0.0427(19) 0.0421(19) -0.0210(16) -0.0043(14) 0.0025(13)
C19 0.0207(16) 0.0402(19) 0.0401(19) -0.0184(16) -0.0067(14) -0.0071(14)
C20 0.0218(15) 0.0280(16) 0.0276(15) -0.0126(13) -0.0069(13) -0.0030(12)
C21 0.0235(16) 0.0263(16) 0.0295(16) -0.0163(13) -0.0044(13) -0.0027(12)
C22 0.048(2) 0.044(2) 0.052(2) -0.0200(18) -0.029(2) -0.0052(17)
C23 0.037(2) 0.0302(18) 0.048(2) -0.0173(16) -0.0111(17) -0.0051(15)
C24 0.0275(17) 0.0301(17) 0.0359(18) -0.0165(14) -0.0087(14) -0.0057(13)
C25 0.049(2) 0.039(2) 0.049(2) -0.0211(17) -0.0213(19) -0.0064(17)
C26 0.056(2) 0.0308(19) 0.052(2) -0.0177(17) -0.023(2) -0.0047(17)
C27 0.0262(15) 0.0176(13) 0.0180(13) -0.0069(11) -0.0080(12) 0.0020(12)
C28 0.0296(16) 0.0228(15) 0.0217(14) -0.0072(12) -0.0107(13) -0.0014(12)
C29 0.046(2) 0.0243(16) 0.0267(16) -0.0114(13) -0.0109(15) -0.0068(14)
C30 0.051(2) 0.0253(16) 0.0293(17) -0.0154(14) -0.0037(16) -0.0003(15)
C31 0.0295(17) 0.0275(16) 0.0272(16) -0.0107(13) -0.0010(14) 0.0032(14)
C32 0.0292(16) 0.0204(14) 0.0208(14) -0.0050(12) -0.0074(13) 0.0006(12)
C33 0.0296(17) 0.0353(18) 0.0347(17) -0.0183(15) -0.0133(15) -0.0026(14)
C34 0.045(2) 0.065(3) 0.072(3) -0.016(2) -0.037(2) -0.002(2)
C35 0.040(2) 0.048(2) 0.041(2) -0.0177(18) -0.0080(17) -0.0141(17)
C36 0.0236(16) 0.0334(17) 0.0318(17) -0.0132(14) -0.0071(14) -0.0005(13)
C37 0.029(2) 0.057(2) 0.054(2) -0.017(2) -0.0168(18) 0.0003(17)
C38 0.036(2) 0.0317(18) 0.052(2) -0.0135(17) -0.0116(18) -0.0082(15)

loop_
_atom_type_symbol
_atom_type_description
_atom_type_scat_dispersion_real
_atom_type_scat_dispersion_imag
_atom_type_scat_source
C C 0.0033 0.0016 'International Tables Vol C Tables 4.2.6.8 and 6.1.1.4'
H H 0.0000 0.0000 'International Tables Vol C Tables 4.2.6.8 and 6.1.1.4'
N N 0.0061 0.0033 'International Tables Vol C Tables 4.2.6.8 and 6.1.1.4'
Cl Cl 0.1484 0.1585 'International Tables Vol C Tables 4.2.6.8 and 6.1.1.4'
In In -0.7276 1.3100 'International Tables Vol C Tables 4.2.6.8 and 6.1.1.4'

loop_
_geom_angle_atom_site_label_1
_geom_angle_atom_site_label_2
_geom_angle_atom_site_label_3
_geom_angle
_geom_angle_site_symmetry_3
N1 In1 N2 78.71(9) .
N1 In1 Cl1 104.18(7) .
N2 In1 Cl1 103.98(7) .
N1 In1 In1 121.30(7) 2_656
N2 In1 In1 122.18(7) 2_656
Cl1 In1 In1 118.79(3) 2_656
C1 N1 C3 118.3(2) .
C1 N1 In1 110.50(19) .
C3 N1 In1 131.17(19) .
C2 N2 C15 119.6(2) .
C2 N2 In1 109.98(19) .
C15 N2 In1 130.40(18) .
C8 N3 C27 120.2(2) .
N1 C1 C2 120.4(3) .
N2 C2 C1 120.4(3) .
C39 C3 C4 121.4(3) .
C39 C3 N1 118.6(3) .
C4 C3 N1 120.0(3) .
C5 C4 C3 117.5(3) .
C5 C4 C9 119.0(3) .
C3 C4 C9 123.5(3) .
C6 C5 C4 121.6(3) .
C5 C6 C7 120.3(3) .
C6 C7 C39 120.7(3) .
N3 C8 C8 120.4(3) 2_665
C7 C39 C3 118.5(3) .
C7 C39 C12 120.1(3) .
C3 C39 C12 121.4(3) .
C4 C9 C11 110.7(3) .
C4 C9 C10 111.3(3) .
C11 C9 C10 110.8(3) .
C14 C12 C13 111.1(4) .
C14 C12 C39 111.2(3) .
C13 C12 C39 113.7(3) .
C20 C15 C16 121.8(3) .
C20 C15 N2 119.9(2) .
C16 C15 N2 118.2(3) .
C17 C16 C15 117.7(3) .
C17 C16 C21 121.6(3) .
C15 C16 C21 120.6(3) .
C18 C17 C16 121.2(3) .
C17 C18 C19 120.0(3) .
C18 C19 C20 121.8(3) .
C19 C20 C15 117.4(3) .
C19 C20 C24 119.7(3) .
C15 C20 C24 122.9(3) .
C16 C21 C22 111.7(3) .
C16 C21 C23 113.5(3) .
C22 C21 C23 110.4(3) .
C20 C24 C26 111.0(3) .
C20 C24 C25 111.3(3) .
C26 C24 C25 110.9(3) .
C28 C27 C32 122.2(3) .
C28 C27 N3 122.1(3) .
C32 C27 N3 115.5(3) .
C29 C28 C27 117.3(3) .
C29 C28 C33 119.5(3) .
C27 C28 C33 123.3(3) .
C30 C29 C28 121.5(3) .
C29 C30 C31 120.3(3) .
C30 C31 C32 120.9(3) .
C31 C32 C27 117.8(3) .
C31 C32 C36 122.7(3) .
C27 C32 C36 119.5(3) .
C28 C33 C35 111.7(3) .
C28 C33 C34 111.0(3) .
C35 C33 C34 110.3(3) .
C32 C36 C37 113.9(3) .
C32 C36 C38 110.9(3) .
C37 C36 C38 110.2(3) .

loop_
_geom_bond_atom_site_label_1
_geom_bond_atom_site_label_2
_geom_bond_distance
_geom_bond_site_symmetry_2
In1 N1 2.167(2) .
In1 N2 2.169(3) .
In1 Cl1 2.4094(9) .
In1 In1 2.7280(9) 2_656
N1 C1 1.317(4) .
N1 C3 1.442(4) .
N2 C2 1.329(4) .
N2 C15 1.447(3) .
N3 C8 1.258(4) .
N3 C27 1.428(3) .
C1 C2 1.410(4) .
C3 C39 1.401(4) .
C3 C4 1.409(4) .
C4 C5 1.397(4) .
C4 C9 1.520(4) .
C5 C6 1.371(5) .
C6 C7 1.383(5) .
C7 C39 1.393(4) .
C8 C8 1.463(5) 2_665
C39 C12 1.522(4) .
C9 C11 1.521(4) .
C9 C10 1.527(5) .
C12 C14 1.496(6) .
C12 C13 1.518(5) .
C15 C20 1.404(4) .
C15 C16 1.409(4) .
C16 C17 1.396(4) .
C16 C21 1.514(4) .
C17 C18 1.377(5) .
C18 C19 1.377(5) .
C19 C20 1.395(4) .
C20 C24 1.522(4) .
C21 C22 1.522(5) .
C21 C23 1.533(4) .
C24 C26 1.529(5) .
C24 C25 1.532(5) .
C27 C28 1.399(4) .
C27 C32 1.411(4) .
C28 C29 1.396(4) .
C28 C33 1.523(4) .
C29 C30 1.377(5) .
C30 C31 1.386(5) .
C31 C32 1.389(4) .
C32 C36 1.514(4) .
C33 C35 1.530(5) .
C33 C34 1.535(5) .
C36 C37 1.531(5) .
C36 C38 1.533(5) .
